data_7239743
loop_
_publ_author_name
'Usman, Mohammad'
'Smith, Mark D.'
'Kocevski, Vancho'
'Besmann, Theodore'
'zur Loye, Hans-Conrad'

_publ_section_title
;
 Complex cobalt silicates and germanates crystallizing in a porous
 three-dimensional framework structure
;
_journal_issue 6
_journal_name_full CrystEngComm
_journal_page_first 1112
_journal_page_last 1119
_journal_paper_doi 10.1039/C9CE01662G
_journal_volume 22
_journal_year 2020
_chemical_absolute_configuration ad
_chemical_formula_moiety 'Co Cs2 Ge4 O10'
_chemical_formula_sum 'Co Cs2 Ge4 O10'
_chemical_formula_weight 775.13
_space_group_crystal_system tetragonal
_space_group_IT_number 82
_space_group_name_Hall 'I -4'
_space_group_name_H-M_alt 'I -4'
_audit_creation_method SHELXL-2018/3
_audit_update_record
;
2019-10-06 deposited with the CCDC.	2020-01-10 downloaded from the CCDC.
;
_cell_angle_alpha 90
_cell_angle_beta 90
_cell_angle_gamma 90
_cell_formula_units_Z 2
_cell_length_a 7.3540(6)
_cell_length_b 7.3540(6)
_cell_length_c 13.1122(11)
_cell_measurement_reflns_used 9843
_cell_measurement_temperature 301(2)
_cell_measurement_theta_max 33.129
_cell_measurement_theta_min 3.207
_cell_volume 709.13(10)
_computing_cell_refinement 'SAINT Version 8.38a (Bruker, 2016)'
_computing_data_collection 'Bruker APEX3 v2016.5-0 (Bruker, 2016)'
_computing_data_reduction 'SAINT Version 8.38a (Bruker, 2016)'
_computing_molecular_graphics various
_computing_publication_material various
_computing_structure_refinement 'SHELXL-2018/3 (Sheldrick, 2018)'
_computing_structure_solution 'SHELXT (Sheldrick, 2015)'
_diffrn_ambient_temperature 301(2)
_diffrn_detector_area_resol_mean 10.4
_diffrn_measured_fraction_theta_full 0.997
_diffrn_measured_fraction_theta_max 0.999
_diffrn_measurement_device_type 'Bruker D8 QUEST'
_diffrn_measurement_method '\w and \f scans'
_diffrn_radiation_type MoK\a
_diffrn_radiation_wavelength 0.71073
_diffrn_reflns_av_R_equivalents 0.0263
_diffrn_reflns_av_unetI/netI 0.0108
_diffrn_reflns_Laue_measured_fraction_full 0.997
_diffrn_reflns_Laue_measured_fraction_max 0.999
_diffrn_reflns_limit_h_max 11
_diffrn_reflns_limit_h_min -11
_diffrn_reflns_limit_k_max 11
_diffrn_reflns_limit_k_min -11
_diffrn_reflns_limit_l_max 20
_diffrn_reflns_limit_l_min -20
_diffrn_reflns_number 14639
_diffrn_reflns_point_group_measured_fraction_full 0.998
_diffrn_reflns_point_group_measured_fraction_max 0.999
_diffrn_reflns_theta_full 25.242
_diffrn_reflns_theta_max 33.142
_diffrn_reflns_theta_min 3.176
_diffrn_source 'microfocus sealed X-ray tube'
_exptl_absorpt_coefficient_mu 14.614
_exptl_absorpt_correction_T_max 0.1605
_exptl_absorpt_correction_T_min 0.0936
_exptl_absorpt_correction_type multi-scan
_exptl_absorpt_process_details 'SADABS Version 2016/2 (Bruker, 2016)'
_exptl_crystal_colour blue
_exptl_crystal_density_diffrn 3.630
_exptl_crystal_description block
_exptl_crystal_F_000 690
_exptl_crystal_size_max 0.160
_exptl_crystal_size_mid 0.120
_exptl_crystal_size_min 0.100
_refine_diff_density_max 0.712
_refine_diff_density_min -0.372
_refine_diff_density_rms 0.138
_refine_ls_abs_structure_details
; 
 Flack x determined using 617 quotients [(I+)-(I-)]/[(I+)+(I-)] 
 (Parsons, Flack and Wagner, Acta Cryst. B69 (2013) 249-259). 
;
_refine_ls_abs_structure_Flack 0.013(7)
_refine_ls_extinction_method none
_refine_ls_goodness_of_fit_ref 1.221
_refine_ls_hydrogen_treatment undef
_refine_ls_matrix_type full
_refine_ls_number_parameters 80
_refine_ls_number_reflns 1368
_refine_ls_number_restraints 1
_refine_ls_restrained_S_all 1.221
_refine_ls_R_factor_all 0.0248
_refine_ls_R_factor_gt 0.0235
_refine_ls_shift/su_max 0.001
_refine_ls_shift/su_mean 0.000
_refine_ls_structure_factor_coef Fsqd
_refine_ls_weighting_details 'w=1/[\s^2^(Fo^2^)+(0.0402P)^2^+0.2935P] where P=(Fo^2^+2Fc^2^)/3'
_refine_ls_weighting_scheme calc
_refine_ls_wR_factor_gt 0.0651
_refine_ls_wR_factor_ref 0.0661
_reflns_Friedel_coverage 0.919
_reflns_Friedel_fraction_full 1.000
_reflns_Friedel_fraction_max 1.000
_reflns_number_gt 1322
_reflns_number_total 1368
_reflns_threshold_expression 'I > 2\s(I)'
_cod_data_source_file c9ce01662g2.cif
_cod_data_source_block mus1113c
_cod_depositor_comments
;Adding full bibliography for 7239740--7239743.cif.

 Adding full bibliography for 7239740--7239743.cif.
;
_cod_original_cell_volume 709.13(13)
_cod_database_code 7239743
_shelx_shelxl_version_number 2018/3
_shelx_space_group_comment
; 
The symmetry employed for this shelxl refinement is uniquely defined 
by the following loop, which should always be used as a source of 
symmetry information in preference to the above space-group names. 
They are only intended as comments. 
;
_shelx_estimated_absorpt_t_min 0.203
_shelx_estimated_absorpt_t_max 0.323

loop_
_space_group_symop_operation_xyz
'x, y, z'
'-x, -y, z'
'y, -x, -z'
'-y, x, -z'
'x+1/2, y+1/2, z+1/2'
'-x+1/2, -y+1/2, z+1/2'
'y+1/2, -x+1/2, -z+1/2'
'-y+1/2, x+1/2, -z+1/2'

loop_
_atom_site_label
_atom_site_type_symbol
_atom_site_fract_x
_atom_site_fract_y
_atom_site_fract_z
_atom_site_U_iso_or_equiv
_atom_site_adp_type
_atom_site_occupancy
_atom_site_site_symmetry_order
_atom_site_calc_flag
_atom_site_refinement_flags_posn
_atom_site_refinement_flags_adp
_atom_site_refinement_flags_occupancy
Cs1 Cs 0.2362(5) 0.4964(3) 0.27266(16) 0.0629(9) Uani 0.215(2) 1 d . . P
Cs2 Cs 0.4355(13) 0.5178(5) 0.3288(7) 0.104(4) Uani 0.196(4) 1 d . . P
Cs3 Cs 0.346(3) 0.503(3) 0.2985(15) 0.042(5) Uiso 0.025(3) 1 d . . P
Cs4 Cs 0.4728(19) 0.508(3) 0.3751(19) 0.026(5) Uiso 0.017(3) 1 d . . P
Cs5 Cs 0.521(4) 0.498(5) 0.422(2) 0.045(7) Uiso 0.019(2) 1 d . . P
Cs6 Cs 0.482(5) 0.493(6) 0.4719(19) 0.054(8) Uiso 0.019(2) 1 d . . P
Cs7 Cs 0.201(8) 0.601(9) 0.260(5) 0.061(18) Uiso 0.009(2) 1 d . . P
Ge1 Ge 0.52935(6) 0.20820(5) 0.03842(3) 0.02971(12) Uani 1 1 d . . .
Co1 Co 0.500000 0.000000 0.250000 0.0314(2) Uani 1 4 d S T P
O1 O 0.3204(5) 0.3249(7) 0.0453(4) 0.0521(11) Uani 1 1 d . . .
O2 O 0.6095(6) 0.1791(6) 0.1594(3) 0.0446(8) Uani 1 1 d . . .
O3 O 0.500000 0.000000 -0.0257(5) 0.082(3) Uani 1 2 d S T P

loop_
_atom_site_aniso_label
_atom_site_aniso_U_11
_atom_site_aniso_U_22
_atom_site_aniso_U_33
_atom_site_aniso_U_23
_atom_site_aniso_U_13
_atom_site_aniso_U_12
Cs1 0.104(2) 0.0413(10) 0.0436(9) 0.0055(6) 0.0244(11) -0.0033(9)
Cs2 0.164(9) 0.0408(15) 0.107(5) -0.006(2) 0.066(6) -0.029(3)
Ge1 0.0416(2) 0.02093(16) 0.02666(18) 0.00438(14) -0.00117(16) -0.00098(14)
Co1 0.0369(3) 0.0369(3) 0.0204(4) 0.000 0.000 0.000
O1 0.0358(17) 0.071(3) 0.049(2) 0.027(2) 0.0007(16) 0.0061(16)
O2 0.054(2) 0.0467(19) 0.0331(17) 0.0093(14) -0.0120(15) -0.0072(15)
O3 0.187(10) 0.030(2) 0.030(3) 0.000 0.000 -0.019(4)

loop_
_atom_type_symbol
_atom_type_description
_atom_type_scat_dispersion_real
_atom_type_scat_dispersion_imag
_atom_type_scat_source
O O 0.0106 0.0060 'International Tables Vol C Tables 4.2.6.8 and 6.1.1.4'
Co Co 0.3494 0.9721 'International Tables Vol C Tables 4.2.6.8 and 6.1.1.4'
Ge Ge 0.1547 1.8001 'International Tables Vol C Tables 4.2.6.8 and 6.1.1.4'
Cs Cs -0.3680 2.1192 'International Tables Vol C Tables 4.2.6.8 and 6.1.1.4'

loop_
_geom_angle_atom_site_label_1
_geom_angle_atom_site_label_2
_geom_angle_atom_site_label_3
_geom_angle
_geom_angle_site_symmetry_1
_geom_angle_site_symmetry_3
Cs7 Cs1 Cs3 108(5) . .
Cs7 Cs1 Cs2 106(4) . .
Cs3 Cs1 Cs2 4.7(13) . .
Cs7 Cs1 Cs7 122(6) . 7_455
Cs3 Cs1 Cs7 130(3) . 7_455
Cs2 Cs1 Cs7 132(2) . 7_455
Cs7 Cs1 Cs4 109(4) . .
Cs3 Cs1 Cs4 15.0(12) . .
Cs2 Cs1 Cs4 11.4(5) . .
Cs7 Cs1 Cs4 128(2) 7_455 .
Cs7 Cs1 Cs2 113(4) . 2_665
Cs3 Cs1 Cs2 7.8(12) . 2_665
Cs2 Cs1 Cs2 12.5(2) . 2_665
Cs7 Cs1 Cs2 124(2) 7_455 2_665
Cs4 Cs1 Cs2 21.2(5) . 2_665
Cs7 Cs1 Cs4 112(4) . 2_665
Cs3 Cs1 Cs4 10.2(13) . 2_665
Cs2 Cs1 Cs4 8.3(4) . 2_665
Cs7 Cs1 Cs4 125(2) 7_455 2_665
Cs4 Cs1 Cs4 6.3(5) . 2_665
Cs2 Cs1 Cs4 15.2(4) 2_665 2_665
Cs7 Cs1 Cs1 112(4) . 7_455
Cs3 Cs1 Cs1 140.2(15) . 7_455
Cs2 Cs1 Cs1 142.2(2) . 7_455
Cs7 Cs1 Cs1 11(2) 7_455 7_455
Cs4 Cs1 Cs1 136.3(5) . 7_455
Cs2 Cs1 Cs1 135.03(14) 2_665 7_455
Cs4 Cs1 Cs1 135.0(4) 2_665 7_455
Cs7 Cs1 Cs1 25(4) . 8
Cs3 Cs1 Cs1 132.7(15) . 8
Cs2 Cs1 Cs1 129.8(2) . 8
Cs7 Cs1 Cs1 98(2) 7_455 8
Cs4 Cs1 Cs1 130.6(5) . 8
Cs2 Cs1 Cs1 138.07(14) 2_665 8
Cs4 Cs1 Cs1 135.0(5) 2_665 8
Cs1 Cs1 Cs1 86.83(4) 7_455 8
Cs7 Cs1 Cs5 110(4) . 2_665
Cs3 Cs1 Cs5 25.0(13) . 2_665
Cs2 Cs1 Cs5 21.4(6) . 2_665
Cs7 Cs1 Cs5 124(2) 7_455 2_665
Cs4 Cs1 Cs5 10.0(6) . 2_665
Cs2 Cs1 Cs5 30.8(6) 2_665 2_665
Cs4 Cs1 Cs5 15.6(5) 2_665 2_665
Cs1 Cs1 Cs5 130.9(7) 7_455 2_665
Cs1 Cs1 Cs5 128.3(7) 8 2_665
Cs7 Cs1 Cs5 111(4) . .
Cs3 Cs1 Cs5 20.6(13) . .
Cs2 Cs1 Cs5 17.3(6) . .
Cs7 Cs1 Cs5 125(2) 7_455 .
Cs4 Cs1 Cs5 5.8(6) . .
Cs2 Cs1 Cs5 26.3(6) 2_665 .
Cs4 Cs1 Cs5 11.1(6) 2_665 .
Cs1 Cs1 Cs5 132.3(7) 7_455 .
Cs1 Cs1 Cs5 130.6(7) 8 .
Cs5 Cs1 Cs5 4.5(8) 2_665 .
Cs7 Cs1 Cs7 40(4) . 8
Cs3 Cs1 Cs7 144.0(19) . 8
Cs2 Cs1 Cs7 140.2(12) . 8
Cs7 Cs1 Cs7 85(3) 7_455 8
Cs4 Cs1 Cs7 137.5(13) . 8
Cs2 Cs1 Cs7 150.7(12) 2_665 8
Cs4 Cs1 Cs7 143.2(13) 2_665 8
Cs1 Cs1 Cs7 74.0(12) 7_455 8
Cs1 Cs1 Cs7 15.2(12) 8 8
Cs5 Cs1 Cs7 132.1(14) 2_665 8
Cs5 Cs1 Cs7 135.6(13) . 8
Cs4 Cs2 Cs3 143(2) . .
Cs4 Cs2 Cs4 24.1(16) . 2_665
Cs3 Cs2 Cs4 157(2) . 2_665
Cs4 Cs2 Cs2 65.0(15) . 2_665
Cs3 Cs2 Cs2 141.0(15) . 2_665
Cs4 Cs2 Cs2 40.9(13) 2_665 2_665
Cs4 Cs2 Cs5 9.5(18) . 2_665
Cs3 Cs2 Cs5 134(2) . 2_665
Cs4 Cs2 Cs5 33.4(14) 2_665 2_665
Cs2 Cs2 Cs5 74.3(13) 2_665 2_665
Cs4 Cs2 Cs5 2.7(16) . .
Cs3 Cs2 Cs5 145(2) . .
Cs4 Cs2 Cs5 21.5(16) 2_665 .
Cs2 Cs2 Cs5 62.3(12) 2_665 .
Cs5 Cs2 Cs5 12(2) 2_665 .
Cs4 Cs2 Cs1 139.4(16) . .
Cs3 Cs2 Cs1 5.4(14) . .
Cs4 Cs2 Cs1 156.8(11) 2_665 .
Cs2 Cs2 Cs1 146.3(3) 2_665 .
Cs5 Cs2 Cs1 130.3(13) 2_665 .
Cs5 Cs2 Cs1 142.0(13) . .
Cs4 Cs2 Cs3 79.1(17) . 2_665
Cs3 Cs2 Cs3 133(2) . 2_665
Cs4 Cs2 Cs3 55.6(15) 2_665 2_665
Cs2 Cs2 Cs3 17.1(7) 2_665 2_665
Cs5 Cs2 Cs3 88.6(15) 2_665 2_665
Cs5 Cs2 Cs3 76.4(14) . 2_665
Cs1 Cs2 Cs3 138.1(8) . 2_665
Cs4 Cs2 Cs6 13.9(16) . .
Cs3 Cs2 Cs6 129.8(19) . .
Cs4 Cs2 Cs6 37.7(17) 2_665 .
Cs2 Cs2 Cs6 78.6(13) 2_665 .
Cs5 Cs2 Cs6 4.4(18) 2_665 .
Cs5 Cs2 Cs6 16.7(13) . .
Cs1 Cs2 Cs6 126.0(12) . .
Cs3 Cs2 Cs6 93.1(14) 2_665 .
Cs4 Cs2 Cs6 7.4(19) . 2_665
Cs3 Cs2 Cs6 137.9(17) . 2_665
Cs4 Cs2 Cs6 31.3(16) 2_665 2_665
Cs2 Cs2 Cs6 72.1(11) 2_665 2_665
Cs5 Cs2 Cs6 4.3(17) 2_665 2_665
Cs5 Cs2 Cs6 9.9(18) . 2_665
Cs1 Cs2 Cs6 133.9(10) . 2_665
Cs3 Cs2 Cs6 85.8(12) 2_665 2_665
Cs6 Cs2 Cs6 8(2) . 2_665
Cs4 Cs2 Cs7 141(2) . .
Cs3 Cs2 Cs7 26(2) . .
Cs4 Cs2 Cs7 165(2) 2_665 .
Cs2 Cs2 Cs7 153.5(18) 2_665 .
Cs5 Cs2 Cs7 132(2) 2_665 .
Cs5 Cs2 Cs7 144(2) . .
Cs1 Cs2 Cs7 23.0(18) . .
Cs3 Cs2 Cs7 137.7(19) 2_665 .
Cs6 Cs2 Cs7 128(2) . .
Cs6 Cs2 Cs7 134(2) 2_665 .
Cs4 Cs2 Cs1 82.4(17) . 2_665
Cs3 Cs2 Cs1 130.8(14) . 2_665
Cs4 Cs2 Cs1 59.2(15) 2_665 2_665
Cs2 Cs2 Cs1 21.2(3) 2_665 2_665
Cs5 Cs2 Cs1 91.9(14) 2_665 2_665
Cs5 Cs2 Cs1 79.7(13) . 2_665
Cs1 Cs2 Cs1 135.8(4) . 2_665
Cs3 Cs2 Cs1 4.1(7) 2_665 2_665
Cs6 Cs2 Cs1 96.3(13) . 2_665
Cs6 Cs2 Cs1 88.9(11) 2_665 2_665
Cs7 Cs2 Cs1 133.8(18) . 2_665
Cs2 Cs3 Cs1 170(3) . .
Cs2 Cs3 Cs4 17.2(11) . .
Cs1 Cs3 Cs4 155(2) . .
Cs2 Cs3 Cs7 140(4) . .
Cs1 Cs3 Cs7 35(3) . .
Cs4 Cs3 Cs7 141(3) . .
Cs2 Cs3 Cs2 21.9(10) . 2_665
Cs1 Cs3 Cs2 168.1(19) . 2_665
Cs4 Cs3 Cs2 34.0(8) . 2_665
Cs7 Cs3 Cs2 152(3) . 2_665
Cs2 Cs3 Cs4 12.5(12) . 2_665
Cs1 Cs3 Cs4 164(2) . 2_665
Cs4 Cs3 Cs4 11.1(8) . 2_665
Cs7 Cs3 Cs4 149(3) . 2_665
Cs2 Cs3 Cs4 23.2(7) 2_665 2_665
Cs2 Cs3 Cs5 28.8(14) . 2_665
Cs1 Cs3 Cs5 143.6(19) . 2_665
Cs4 Cs3 Cs5 11.8(10) . 2_665
Cs7 Cs3 Cs5 135(3) . 2_665
Cs2 Cs3 Cs5 45.2(10) 2_665 2_665
Cs4 Cs3 Cs5 21.9(9) 2_665 2_665
Cs2 Cs3 Cs5 22.4(13) . .
Cs1 Cs3 Cs5 150.7(18) . .
Cs4 Cs3 Cs5 5.2(10) . .
Cs7 Cs3 Cs5 140(3) . .
Cs2 Cs3 Cs5 37.9(9) 2_665 .
Cs4 Cs3 Cs5 14.7(9) 2_665 .
Cs5 Cs3 Cs5 7.2(13) 2_665 .
Cs2 Cs3 Cs3 32.5(14) . 2_665
Cs1 Cs3 Cs3 157.0(13) . 2_665
Cs4 Cs3 Cs3 47.3(10) . 2_665
Cs7 Cs3 Cs3 141(3) . 2_665
Cs2 Cs3 Cs3 14.5(6) 2_665 2_665
Cs4 Cs3 Cs3 37.1(9) 2_665 2_665
Cs5 Cs3 Cs3 58.9(10) 2_665 2_665
Cs5 Cs3 Cs3 51.7(9) . 2_665
Cs2 Cs3 Cs7 150(3) . 7_455
Cs1 Cs3 Cs7 34.4(19) . 7_455
Cs4 Cs3 Cs7 138(2) . 7_455
Cs7 Cs3 Cs7 69(4) . 7_455
Cs2 Cs3 Cs7 136.6(19) 2_665 7_455
Cs4 Cs3 Cs7 138(2) 2_665 7_455
Cs5 Cs3 Cs7 130(2) 2_665 7_455
Cs5 Cs3 Cs7 134(2) . 7_455
Cs3 Cs3 Cs7 136(2) 2_665 7_455
Cs2 Cs3 Cs6 36.4(14) . .
Cs1 Cs3 Cs6 136.1(18) . .
Cs4 Cs3 Cs6 19.4(11) . .
Cs7 Cs3 Cs6 131(3) . .
Cs2 Cs3 Cs6 52.4(10) 2_665 .
Cs4 Cs3 Cs6 29.2(11) 2_665 .
Cs5 Cs3 Cs6 7.6(12) 2_665 .
Cs5 Cs3 Cs6 14.7(9) . .
Cs3 Cs3 Cs6 66.3(10) 2_665 .
Cs7 Cs3 Cs6 124.2(19) 7_455 .
Cs2 Cs3 Cs6 30.6(13) . 2_665
Cs1 Cs3 Cs6 141.6(17) . 2_665
Cs4 Cs3 Cs6 13.8(11) . 2_665
Cs7 Cs3 Cs6 133(3) . 2_665
Cs2 Cs3 Cs6 47.4(9) 2_665 2_665
Cs4 Cs3 Cs6 24.1(10) 2_665 2_665
Cs5 Cs3 Cs6 2.3(11) 2_665 2_665
Cs5 Cs3 Cs6 9.4(12) . 2_665
Cs3 Cs3 Cs6 61.0(8) 2_665 2_665
Cs7 Cs3 Cs6 129.4(18) 7_455 2_665
Cs6 Cs3 Cs6 5.8(15) . 2_665
Cs4 Cs4 Cs5 84(3) 2_665 2_665
Cs4 Cs4 Cs2 115.0(15) 2_665 .
Cs5 Cs4 Cs2 160(4) 2_665 .
Cs4 Cs4 Cs5 60(2) 2_665 .
Cs5 Cs4 Cs5 25(5) 2_665 .
Cs2 Cs4 Cs5 175(3) . .
Cs4 Cs4 Cs2 40.9(13) 2_665 2_665
Cs5 Cs4 Cs2 125(4) 2_665 2_665
Cs2 Cs4 Cs2 74(2) . 2_665
Cs5 Cs4 Cs2 101(3) . 2_665
Cs4 Cs4 Cs6 85.6(19) 2_665 .
Cs5 Cs4 Cs6 2(4) 2_665 .
Cs2 Cs4 Cs6 159(2) . .
Cs5 Cs4 Cs6 27(2) . .
Cs2 Cs4 Cs6 126(2) 2_665 .
Cs4 Cs4 Cs6 75.9(19) 2_665 2_665
Cs5 Cs4 Cs6 11(3) 2_665 2_665
Cs2 Cs4 Cs6 169(3) . 2_665
Cs5 Cs4 Cs6 16(3) . 2_665
Cs2 Cs4 Cs6 117(2) 2_665 2_665
Cs6 Cs4 Cs6 12(3) . 2_665
Cs4 Cs4 Cs3 130(2) 2_665 .
Cs5 Cs4 Cs3 141(3) 2_665 .
Cs2 Cs4 Cs3 20.0(12) . .
Cs5 Cs4 Cs3 165(3) . .
Cs2 Cs4 Cs3 90.4(19) 2_665 .
Cs6 Cs4 Cs3 140(2) . .
Cs6 Cs4 Cs3 152(2) 2_665 .
Cs4 Cs4 Cs3 39.1(17) 2_665 2_665
Cs5 Cs4 Cs3 122(3) 2_665 2_665
Cs2 Cs4 Cs3 77.6(19) . 2_665
Cs5 Cs4 Cs3 97(2) . 2_665
Cs2 Cs4 Cs3 10.4(9) 2_665 2_665
Cs6 Cs4 Cs3 124(2) . 2_665
Cs6 Cs4 Cs3 112(2) 2_665 2_665
Cs3 Cs4 Cs3 95.6(18) . 2_665
Cs4 Cs4 Cs6 86.5(13) 2_665 3_566
Cs5 Cs4 Cs6 6(4) 2_665 3_566
Cs2 Cs4 Cs6 158(2) . 3_566
Cs5 Cs4 Cs6 27(2) . 3_566
Cs2 Cs4 Cs6 127(2) 2_665 3_566
Cs6 Cs4 Cs6 7(2) . 3_566
Cs6 Cs4 Cs6 10.7(19) 2_665 3_566
Cs3 Cs4 Cs6 141.5(18) . 3_566
Cs3 Cs4 Cs6 122.9(17) 2_665 3_566
Cs4 Cs4 Cs6 81.6(12) 2_665 4_656
Cs5 Cs4 Cs6 3(3) 2_665 4_656
Cs2 Cs4 Cs6 163(2) . 4_656
Cs5 Cs4 Cs6 22(3) . 4_656
Cs2 Cs4 Cs6 122.5(18) 2_665 4_656
Cs6 Cs4 Cs6 4(2) . 4_656
Cs6 Cs4 Cs6 9(2) 2_665 4_656
Cs3 Cs4 Cs6 143.6(18) . 4_656
Cs3 Cs4 Cs6 119.5(15) 2_665 4_656
Cs6 Cs4 Cs6 8(2) 3_566 4_656
Cs4 Cs4 Cs1 138(2) 2_665 .
Cs5 Cs4 Cs1 132(3) 2_665 .
Cs2 Cs4 Cs1 29.2(12) . .
Cs5 Cs4 Cs1 156(3) . .
Cs2 Cs4 Cs1 99.6(17) 2_665 .
Cs6 Cs4 Cs1 130.2(18) . .
Cs6 Cs4 Cs1 142(2) 2_665 .
Cs3 Cs4 Cs1 9.6(8) . .
Cs3 Cs4 Cs1 105.1(13) 2_665 .
Cs6 Cs4 Cs1 131.9(15) 3_566 .
Cs6 Cs4 Cs1 134.1(15) 4_656 .
Cs5 Cs5 Cs4 95(3) 2_665 2_665
Cs5 Cs5 Cs6 88(5) 2_665 2_665
Cs4 Cs5 Cs6 177(7) 2_665 2_665
Cs5 Cs5 Cs4 60(2) 2_665 .
Cs4 Cs5 Cs4 36(3) 2_665 .
Cs6 Cs5 Cs4 147(6) 2_665 .
Cs5 Cs5 Cs6 67(4) 2_665 .
Cs4 Cs5 Cs6 160(6) 2_665 .
Cs6 Cs5 Cs6 23(6) 2_665 .
Cs4 Cs5 Cs6 127(5) . .
Cs5 Cs5 Cs2 105.2(17) 2_665 2_665
Cs4 Cs5 Cs2 10(2) 2_665 2_665
Cs6 Cs5 Cs2 167(5) 2_665 2_665
Cs4 Cs5 Cs2 45.8(17) . 2_665
Cs6 Cs5 Cs2 168(5) . 2_665
Cs5 Cs5 Cs2 62.6(15) 2_665 .
Cs4 Cs5 Cs2 33(2) 2_665 .
Cs6 Cs5 Cs2 149(6) 2_665 .
Cs4 Cs5 Cs2 2.6(15) . .
Cs6 Cs5 Cs2 130(4) . .
Cs2 Cs5 Cs2 43.3(12) 2_665 .
Cs5 Cs5 Cs6 86(2) 2_665 4_656
Cs4 Cs5 Cs6 171(5) 2_665 4_656
Cs6 Cs5 Cs6 11(4) 2_665 4_656
Cs4 Cs5 Cs6 146(4) . 4_656
Cs6 Cs5 Cs6 19(3) . 4_656
Cs2 Cs5 Cs6 165(3) 2_665 4_656
Cs2 Cs5 Cs6 149(3) . 4_656
Cs5 Cs5 Cs6 81(3) 2_665 3_566
Cs4 Cs5 Cs6 176(5) 2_665 3_566
Cs6 Cs5 Cs6 7(4) 2_665 3_566
Cs4 Cs5 Cs6 140(4) . 3_566
Cs6 Cs5 Cs6 18(3) . 3_566
Cs2 Cs5 Cs6 173(3) 2_665 3_566
Cs2 Cs5 Cs6 143(3) . 3_566
Cs6 Cs5 Cs6 12(3) 4_656 3_566
Cs5 Cs5 Cs3 121.0(12) 2_665 2_665
Cs4 Cs5 Cs3 27(3) 2_665 2_665
Cs6 Cs5 Cs3 150(5) 2_665 2_665
Cs4 Cs5 Cs3 61(2) . 2_665
Cs6 Cs5 Cs3 172(4) . 2_665
Cs2 Cs5 Cs3 17.1(8) 2_665 2_665
Cs2 Cs5 Cs3 58.4(13) . 2_665
Cs6 Cs5 Cs3 153(3) 4_656 2_665
Cs6 Cs5 Cs3 156(3) 3_566 2_665
Cs5 Cs5 Cs5 85.8(8) 2_665 3_566
Cs4 Cs5 Cs5 172(5) 2_665 3_566
Cs6 Cs5 Cs5 10(4) 2_665 3_566
Cs4 Cs5 Cs5 146(3) . 3_566
Cs6 Cs5 Cs5 19(3) . 3_566
Cs2 Cs5 Cs5 166(2) 2_665 3_566
Cs2 Cs5 Cs5 148(2) . 3_566
Cs6 Cs5 Cs5 1.1(19) 4_656 3_566
Cs6 Cs5 Cs5 10.4(17) 3_566 3_566
Cs3 Cs5 Cs5 153.2(19) 2_665 3_566
Cs5 Cs5 Cs5 85.8(8) 2_665 4_656
Cs4 Cs5 Cs5 179(4) 2_665 4_656
Cs6 Cs5 Cs5 2(4) 2_665 4_656
Cs4 Cs5 Cs5 145(3) . 4_656
Cs6 Cs5 Cs5 21(3) . 4_656
Cs2 Cs5 Cs5 169(2) 2_665 4_656
Cs2 Cs5 Cs5 147(2) . 4_656
Cs6 Cs5 Cs5 9.5(18) 4_656 4_656
Cs6 Cs5 Cs5 5(2) 3_566 4_656
Cs3 Cs5 Cs5 152(2) 2_665 4_656
Cs5 Cs5 Cs5 8.5(16) 3_566 4_656
Cs6 Cs6 Cs5 90(5) 2_665 2_665
Cs6 Cs6 Cs5 67(4) 2_665 .
Cs5 Cs6 Cs5 25(5) 2_665 .
Cs6 Cs6 Cs6 79(3) 2_665 4_656
Cs5 Cs6 Cs6 168(8) 2_665 4_656
Cs5 Cs6 Cs6 143(6) . 4_656
Cs6 Cs6 Cs6 79(3) 2_665 3_566
Cs5 Cs6 Cs6 160(8) 2_665 3_566
Cs5 Cs6 Cs6 146(7) . 3_566
Cs6 Cs6 Cs6 21(6) 4_656 3_566
Cs6 Cs6 Cs4 91(3) 2_665 .
Cs5 Cs6 Cs4 1(4) 2_665 .
Cs5 Cs6 Cs4 26(2) . .
Cs6 Cs6 Cs4 169(6) 4_656 .
Cs6 Cs6 Cs4 161(6) 3_566 .
Cs6 Cs6 Cs4 77(3) 2_665 2_665
Cs5 Cs6 Cs4 17(3) 2_665 2_665
Cs5 Cs6 Cs4 9(3) . 2_665
Cs6 Cs6 Cs4 151(5) 4_656 2_665
Cs6 Cs6 Cs4 155(6) 3_566 2_665
Cs4 Cs6 Cs4 18.5(12) . 2_665
Cs6 Cs6 Cs5 87(3) 2_665 3_566
Cs5 Cs6 Cs5 177(6) 2_665 3_566
Cs5 Cs6 Cs5 152(5) . 3_566
Cs6 Cs6 Cs5 9(4) 4_656 3_566
Cs6 Cs6 Cs5 18(3) 3_566 3_566
Cs4 Cs6 Cs5 178(4) . 3_566
Cs4 Cs6 Cs5 160(4) 2_665 3_566
Cs6 Cs6 Cs5 82(3) 2_665 4_656
Cs5 Cs6 Cs5 166(7) 2_665 4_656
Cs5 Cs6 Cs5 149(5) . 4_656
Cs6 Cs6 Cs5 16(3) 4_656 4_656
Cs6 Cs6 Cs5 6(4) 3_566 4_656
Cs4 Cs6 Cs5 166(4) . 4_656
Cs4 Cs6 Cs5 158(4) 2_665 4_656
Cs5 Cs6 Cs5 12(2) 3_566 4_656
Cs6 Cs6 Cs2 98(3) 2_665 .
Cs5 Cs6 Cs2 9(4) 2_665 .
Cs5 Cs6 Cs2 34(3) . .
Cs6 Cs6 Cs2 176(5) 4_656 .
Cs6 Cs6 Cs2 160(5) 3_566 .
Cs4 Cs6 Cs2 7.3(8) . .
Cs4 Cs6 Cs2 25.6(9) 2_665 .
Cs5 Cs6 Cs2 174(3) 3_566 .
Cs5 Cs6 Cs2 166(3) 4_656 .
Cs6 Cs6 Cs2 74(3) 2_665 2_665
Cs5 Cs6 Cs2 21(4) 2_665 2_665
Cs5 Cs6 Cs2 8(3) . 2_665
Cs6 Cs6 Cs2 147(5) 4_656 2_665
Cs6 Cs6 Cs2 153(5) 3_566 2_665
Cs4 Cs6 Cs2 22.2(10) . 2_665
Cs4 Cs6 Cs2 3.7(10) 2_665 2_665
Cs5 Cs6 Cs2 156(3) 3_566 2_665
Cs5 Cs6 Cs2 156(3) 4_656 2_665
Cs2 Cs6 Cs2 29.3(6) . 2_665
Cs6 Cs6 Cs4 89.6(19) 2_665 4_656
Cs5 Cs6 Cs4 179(6) 2_665 4_656
Cs5 Cs6 Cs4 155(4) . 4_656
Cs6 Cs6 Cs4 12(4) 4_656 4_656
Cs6 Cs6 Cs4 19(4) 3_566 4_656
Cs4 Cs6 Cs4 179(3) . 4_656
Cs4 Cs6 Cs4 163(3) 2_665 4_656
Cs5 Cs6 Cs4 2.9(16) 3_566 4_656
Cs5 Cs6 Cs4 13.1(13) 4_656 4_656
Cs2 Cs6 Cs4 172(2) . 4_656
Cs2 Cs6 Cs4 159(2) 2_665 4_656
Cs1 Cs7 Cs3 37(3) . .
Cs1 Cs7 Cs1 144(6) . 8
Cs3 Cs7 Cs1 173(5) . 8
Cs1 Cs7 Cs2 51(3) . .
Cs3 Cs7 Cs2 14.2(14) . .
Cs1 Cs7 Cs2 161(4) 8 .
Cs1 Cs7 Cs7 127(5) . 8
Cs3 Cs7 Cs7 159(5) . 8
Cs1 Cs7 Cs7 17(2) 8 8
Cs2 Cs7 Cs7 160(5) . 8
Cs1 Cs7 Cs7 41(5) . 7_455
Cs3 Cs7 Cs7 78(4) . 7_455
Cs1 Cs7 Cs7 104(2) 8 7_455
Cs2 Cs7 Cs7 92(4) . 7_455
Cs7 Cs7 Cs7 89.2(7) 8 7_455
Cs1 Cs7 Cs3 158(6) . 8
Cs3 Cs7 Cs3 165(4) . 8
Cs1 Cs7 Cs3 15.9(8) 8 8
Cs2 Cs7 Cs3 151(3) . 8
Cs7 Cs7 Cs3 33(2) 8 8
Cs7 Cs7 Cs3 118(3) 7_455 8
Cs1 Cs7 O2 122(5) . 2_665
Cs3 Cs7 O2 96(3) . 2_665
Cs1 Cs7 O2 88(3) 8 2_665
Cs2 Cs7 O2 88(2) . 2_665
Cs7 Cs7 O2 105(4) 8 2_665
Cs7 Cs7 O2 136(4) 7_455 2_665
Cs3 Cs7 O2 72.6(18) 8 2_665
Cs1 Cs7 Cs4 53(4) . .
Cs3 Cs7 Cs4 19.6(17) . .
Cs1 Cs7 Cs4 154(3) 8 .
Cs2 Cs7 Cs4 9.4(6) . .
Cs7 Cs7 Cs4 151(4) 8 .
Cs7 Cs7 Cs4 93(4) 7_455 .
Cs3 Cs7 Cs4 147(3) 8 .
O2 Cs7 Cs4 93(2) 2_665 .
Cs1 Cs7 Cs1 53(4) . 7_455
Cs3 Cs7 Cs1 90(3) . 7_455
Cs1 Cs7 Cs1 91(2) 8 7_455
Cs2 Cs7 Cs1 104(2) . 7_455
Cs7 Cs7 Cs1 76.3(14) 8 7_455
Cs7 Cs7 Cs1 12.9(14) 7_455 7_455
Cs3 Cs7 Cs1 105(2) 8 7_455
O2 Cs7 Cs1 139(2) 2_665 7_455
Cs4 Cs7 Cs1 105(2) . 7_455
Cs1 Cs7 Cs4 53(4) . 2_665
Cs3 Cs7 Cs4 16.9(18) . 2_665
Cs1 Cs7 Cs4 158(3) 8 2_665
Cs2 Cs7 Cs4 4.7(7) . 2_665
Cs7 Cs7 Cs4 156(4) 8 2_665
Cs7 Cs7 Cs4 93(3) 7_455 2_665
Cs3 Cs7 Cs4 149(3) 8 2_665
O2 Cs7 Cs4 89.7(19) 2_665 2_665
Cs4 Cs7 Cs4 4.7(4) . 2_665
Cs1 Cs7 Cs4 105(2) 7_455 2_665
Cs1 Cs7 Cs2 52(4) . 2_665
Cs3 Cs7 Cs2 15.5(18) . 2_665
Cs1 Cs7 Cs2 164(3) 8 2_665
Cs2 Cs7 Cs2 8.6(6) . 2_665
Cs7 Cs7 Cs2 169(4) 8 2_665
Cs7 Cs7 Cs2 92(3) 7_455 2_665
Cs3 Cs7 Cs2 149(3) 8 2_665
O2 Cs7 Cs2 81.4(17) 2_665 2_665
Cs4 Cs7 Cs2 17.8(6) . 2_665
Cs1 Cs7 Cs2 105(2) 7_455 2_665
Cs4 Cs7 Cs2 13.1(5) 2_665 2_665
O2 Ge1 O1 115.6(2) . 4_655
O2 Ge1 O3 112.2(2) . .
O1 Ge1 O3 100.7(2) 4_655 .
O2 Ge1 O1 108.4(2) . .
O1 Ge1 O1 109.8(3) 4_655 .
O3 Ge1 O1 109.94(18) . .
O2 Ge1 Cs6 70.6(4) . 7
O1 Ge1 Cs6 65.6(6) 4_655 7
O3 Ge1 Cs6 76.5(5) . 7
O1 Ge1 Cs6 173.1(6) . 7
O2 Ge1 Cs5 60.5(5) . 8_645
O1 Ge1 Cs5 72.1(5) 4_655 8_645
O3 Ge1 Cs5 82.0(4) . 8_645
O1 Ge1 Cs5 166.8(5) . 8_645
Cs6 Ge1 Cs5 10.0(4) 7 8_645
O2 Ge1 Cs6 81.8(4) . 5_544
O1 Ge1 Cs6 60.8(6) 4_655 5_544
O3 Ge1 Cs6 68.6(5) . 5_544
O1 Ge1 Cs6 169.0(5) . 5_544
Cs6 Ge1 Cs6 11.6(7) 7 5_544
Cs5 Ge1 Cs6 21.5(7) 8_645 5_544
O2 Ge1 Cs7 32.0(10) . 2_665
O1 Ge1 Cs7 89.2(10) 4_655 2_665
O3 Ge1 Cs7 138.9(10) . 2_665
O1 Ge1 Cs7 103.6(9) . 2_665
Cs6 Ge1 Cs7 71.7(10) 7 2_665
Cs5 Ge1 Cs7 63.2(10) 8_645 2_665
Cs6 Ge1 Cs7 82.7(10) 5_544 2_665
O2 Ge1 Cs5 60.9(5) . 7
O1 Ge1 Cs5 75.1(5) 4_655 7
O3 Ge1 Cs5 78.2(4) . 7
O1 Ge1 Cs5 168.9(5) . 7
Cs6 Ge1 Cs5 10.5(4) 7 7
Cs5 Ge1 Cs5 4.3(8) 8_645 7
Cs6 Ge1 Cs5 21.0(7) 5_544 7
Cs7 Ge1 Cs5 66.0(10) 2_665 7
O2 Ge1 Cs6 70.5(4) . 8_645
O1 Ge1 Cs6 68.0(5) 4_655 8_645
O3 Ge1 Cs6 73.9(6) . 8_645
O1 Ge1 Cs6 176.1(6) . 8_645
Cs6 Ge1 Cs6 3.0(12) 7 8_645
Cs5 Ge1 Cs6 10.6(4) 8_645 8_645
Cs6 Ge1 Cs6 11.3(7) 5_544 8_645
Cs7 Ge1 Cs6 73.3(10) 2_665 8_645
Cs5 Ge1 Cs6 9.7(4) 7 8_645
O2 Ge1 Cs4 51.7(4) . 7
O1 Ge1 Cs4 77.9(3) 4_655 7
O3 Ge1 Cs4 87.3(3) . 7
O1 Ge1 Cs4 158.6(4) . 7
Cs6 Ge1 Cs4 18.9(4) 7 7
Cs5 Ge1 Cs4 8.9(4) 8_645 7
Cs6 Ge1 Cs4 30.4(6) 5_544 7
Cs7 Ge1 Cs4 55.7(10) 2_665 7
Cs5 Ge1 Cs4 10.4(3) 7 7
Cs6 Ge1 Cs4 19.3(5) 8_645 7
O2 Ge1 Cs7 136.4(9) . 5_544
O1 Ge1 Cs7 46.7(9) 4_655 5_544
O3 Ge1 Cs7 54.7(10) . 5_544
O1 Ge1 Cs7 115.1(9) . 5_544
Cs6 Ge1 Cs7 66.0(9) 7 5_544
Cs5 Ge1 Cs7 76.0(10) 8_645 5_544
Cs6 Ge1 Cs7 54.6(10) 5_544 5_544
Cs7 Ge1 Cs7 128.1(4) 2_665 5_544
Cs5 Ge1 Cs7 75.6(10) 7 5_544
Cs6 Ge1 Cs7 65.9(9) 8_645 5_544
Cs4 Ge1 Cs7 84.9(10) 7 5_544
O2 Co1 O2 104.9(2) . 2_655
O2 Co1 O2 111.82(12) . 7
O2 Co1 O2 111.82(12) 2_655 7
O2 Co1 O2 111.82(12) . 8_545
O2 Co1 O2 111.82(12) 2_655 8_545
O2 Co1 O2 104.9(2) 7 8_545
O2 Co1 Cs7 40.0(10) . 2_665
O2 Co1 Cs7 144.2(10) 2_655 2_665
O2 Co1 Cs7 84.5(10) 7 2_665
O2 Co1 Cs7 92.9(10) 8_545 2_665
O2 Co1 Cs7 144.2(10) . 1_545
O2 Co1 Cs7 40.0(10) 2_655 1_545
O2 Co1 Cs7 92.9(10) 7 1_545
O2 Co1 Cs7 84.5(10) 8_545 1_545
Cs7 Co1 Cs7 175.8(19) 2_665 1_545
O2 Co1 Cs7 84.5(10) . 7_455
O2 Co1 Cs7 92.9(10) 2_655 7_455
O2 Co1 Cs7 144.2(10) 7 7_455
O2 Co1 Cs7 40.0(10) 8_545 7_455
Cs7 Co1 Cs7 90.08(7) 2_665 7_455
Cs7 Co1 Cs7 90.08(7) 1_545 7_455
O2 Co1 Cs7 92.9(10) . 8_645
O2 Co1 Cs7 84.5(10) 2_655 8_645
O2 Co1 Cs7 40.0(10) 7 8_645
O2 Co1 Cs7 144.2(10) 8_545 8_645
Cs7 Co1 Cs7 90.08(7) 2_665 8_645
Cs7 Co1 Cs7 90.08(7) 1_545 8_645
Cs7 Co1 Cs7 175.8(19) 7_455 8_645
O2 Co1 Cs2 58.2(2) . 2_665
O2 Co1 Cs2 149.96(15) 2_655 2_665
O2 Co1 Cs2 97.97(13) 7 2_665
O2 Co1 Cs2 61.5(2) 8_545 2_665
Cs7 Co1 Cs2 32.0(10) 2_665 2_665
Cs7 Co1 Cs2 145.9(10) 1_545 2_665
Cs7 Co1 Cs2 62.7(10) 7_455 2_665
Cs7 Co1 Cs2 118.6(10) 8_645 2_665
O2 Co1 Cs2 97.97(13) . 7_455
O2 Co1 Cs2 61.5(2) 2_655 7_455
O2 Co1 Cs2 149.96(15) 7 7_455
O2 Co1 Cs2 58.2(2) 8_545 7_455
Cs7 Co1 Cs2 118.6(10) 2_665 7_455
Cs7 Co1 Cs2 62.7(10) 1_545 7_455
Cs7 Co1 Cs2 32.0(10) 7_455 7_455
Cs7 Co1 Cs2 145.9(10) 8_645 7_455
Cs2 Co1 Cs2 94.41(7) 2_665 7_455
O2 Co1 Cs2 149.96(15) . 1_545
O2 Co1 Cs2 58.2(2) 2_655 1_545
O2 Co1 Cs2 61.5(2) 7 1_545
O2 Co1 Cs2 97.97(13) 8_545 1_545
Cs7 Co1 Cs2 145.9(10) 2_665 1_545
Cs7 Co1 Cs2 32.0(10) 1_545 1_545
Cs7 Co1 Cs2 118.6(10) 7_455 1_545
Cs7 Co1 Cs2 62.7(10) 8_645 1_545
Cs2 Co1 Cs2 147.8(3) 2_665 1_545
Cs2 Co1 Cs2 94.41(7) 7_455 1_545
O2 Co1 Cs2 61.5(2) . 8_645
O2 Co1 Cs2 97.97(13) 2_655 8_645
O2 Co1 Cs2 58.2(2) 7 8_645
O2 Co1 Cs2 149.96(15) 8_545 8_645
Cs7 Co1 Cs2 62.7(10) 2_665 8_645
Cs7 Co1 Cs2 118.6(10) 1_545 8_645
Cs7 Co1 Cs2 145.9(10) 7_455 8_645
Cs7 Co1 Cs2 32.0(10) 8_645 8_645
Cs2 Co1 Cs2 94.41(7) 2_665 8_645
Cs2 Co1 Cs2 147.8(3) 7_455 8_645
Cs2 Co1 Cs2 94.41(7) 1_545 8_645
Ge1 O1 Ge1 132.9(3) 3_565 .
Ge1 O1 Cs7 108.5(12) 3_565 7_455
Ge1 O1 Cs7 118.5(12) . 7_455
Ge1 O1 Cs5 99.5(6) 3_565 8_545
Ge1 O1 Cs5 107.4(6) . 8_545
Cs7 O1 Cs5 57.5(13) 7_455 8_545
Ge1 O1 Cs1 104.2(2) 3_565 .
Ge1 O1 Cs1 113.3(2) . .
Cs7 O1 Cs1 33.0(12) 7_455 .
Cs5 O1 Cs1 90.5(5) 8_545 .
Ge1 O1 Cs6 91.9(7) 3_565 7_455
Ge1 O1 Cs6 107.4(7) . 7_455
Cs7 O1 Cs6 68.0(13) 7_455 7_455
Cs5 O1 Cs6 11.5(4) 8_545 7_455
Cs1 O1 Cs6 100.7(4) . 7_455
Ge1 O1 Cs4 106.0(4) 3_565 7_455
Ge1 O1 Cs4 107.2(4) . 7_455
Cs7 O1 Cs4 47.7(12) 7_455 7_455
Cs5 O1 Cs4 10.7(4) 8_545 7_455
Cs1 O1 Cs4 80.7(4) . 7_455
Cs6 O1 Cs4 22.1(5) 7_455 7_455
Ge1 O1 Cs3 106.6(4) 3_565 7_455
Ge1 O1 Cs3 117.1(5) . 7_455
Cs7 O1 Cs3 24.3(12) 7_455 7_455
Cs5 O1 Cs3 33.2(6) 8_545 7_455
Cs1 O1 Cs3 57.3(4) . 7_455
Cs6 O1 Cs3 43.8(5) 7_455 7_455
Cs4 O1 Cs3 23.6(5) 7_455 7_455
Ge1 O1 Cs6 86.2(7) 3_565 6_554
Ge1 O1 Cs6 102.9(8) . 6_554
Cs7 O1 Cs6 81.0(12) 7_455 6_554
Cs5 O1 Cs6 24.3(8) 8_545 6_554
Cs1 O1 Cs6 113.6(4) . 6_554
Cs6 O1 Cs6 13.1(7) 7_455 6_554
Cs4 O1 Cs6 34.9(6) 7_455 6_554
Cs3 O1 Cs6 56.9(5) 7_455 6_554
Ge1 O1 Cs2 110.23(18) 3_565 7_455
Ge1 O1 Cs2 108.9(2) . 7_455
Cs7 O1 Cs2 36.6(12) 7_455 7_455
Cs5 O1 Cs2 22.0(5) 8_545 7_455
Cs1 O1 Cs2 69.5(2) . 7_455
Cs6 O1 Cs2 33.3(4) 7_455 7_455
Cs4 O1 Cs2 11.5(4) 7_455 7_455
Cs3 O1 Cs2 13.2(3) 7_455 7_455
Cs6 O1 Cs2 46.3(4) 6_554 7_455
Ge1 O1 Cs1 101.05(17) 3_565 7_455
Ge1 O1 Cs1 125.60(19) . 7_455
Cs7 O1 Cs1 13.1(12) 7_455 7_455
Cs5 O1 Cs1 46.8(5) 8_545 7_455
Cs1 O1 Cs1 44.30(12) . 7_455
Cs6 O1 Cs1 56.5(4) 7_455 7_455
Cs4 O1 Cs1 38.1(4) 7_455 7_455
Cs3 O1 Cs1 14.9(4) 7_455 7_455
Cs6 O1 Cs1 69.3(4) 6_554 7_455
Cs2 O1 Cs1 28.2(2) 7_455 7_455
Ge1 O1 Cs6 95.3(5) 3_565 8_545
Ge1 O1 Cs6 103.0(7) . 8_545
Cs7 O1 Cs6 69.4(13) 7_455 8_545
Cs5 O1 Cs6 11.9(4) 8_545 8_545
Cs1 O1 Cs6 102.4(5) . 8_545
Cs6 O1 Cs6 4.4(13) 7_455 8_545
Cs4 O1 Cs6 22.3(5) 7_455 8_545
Cs3 O1 Cs6 45.1(6) 7_455 8_545
Cs6 O1 Cs6 12.9(8) 6_554 8_545
Cs2 O1 Cs6 33.8(5) 7_455 8_545
Cs1 O1 Cs6 58.5(6) 7_455 8_545
Ge1 O2 Co1 120.6(2) . .
Ge1 O2 Cs7 126.9(14) . 2_665
Co1 O2 Cs7 110.1(14) . 2_665
Ge1 O2 Cs3 121.4(4) . 7
Co1 O2 Cs3 104.4(4) . 7
Cs7 O2 Cs3 53.1(15) 2_665 7
Ge1 O2 Cs3 120.5(4) . 2_665
Co1 O2 Cs3 101.7(5) . 2_665
Cs7 O2 Cs3 27.4(14) 2_665 2_665
Cs3 O2 Cs3 80.2(8) 7 2_665
Ge1 O2 Cs1 119.08(19) . 2_665
Co1 O2 Cs1 112.87(17) . 2_665
Cs7 O2 Cs1 13.3(14) 2_665 2_665
Cs3 O2 Cs1 65.9(5) 7 2_665
Cs3 O2 Cs1 16.8(4) 2_665 2_665
Ge1 O2 Cs1 124.7(2) . 7
Co1 O2 Cs1 110.26(15) . 7
Cs7 O2 Cs1 36.6(14) 2_665 7
Cs3 O2 Cs1 16.8(4) 7 7
Cs3 O2 Cs1 63.9(4) 2_665 7
Cs1 O2 Cs1 49.16(14) 2_665 7
Ge1 O2 Cs2 114.3(3) . 7
Co1 O2 Cs2 100.65(16) . 7
Cs7 O2 Cs2 67.4(14) 2_665 7
Cs3 O2 Cs2 14.3(4) 7 7
Cs3 O2 Cs2 94.4(5) 2_665 7
Cs1 O2 Cs2 80.1(3) 2_665 7
Cs1 O2 Cs2 31.0(2) 7 7
Ge1 O2 Cs2 121.9(2) . 2_665
Co1 O2 Cs2 90.3(2) . 2_665
Cs7 O2 Cs2 40.0(14) 2_665 2_665
Cs3 O2 Cs2 90.9(6) 7 2_665
Cs3 O2 Cs2 14.1(4) 2_665 2_665
Cs1 O2 Cs2 30.75(19) 2_665 2_665
Cs1 O2 Cs2 75.4(2) 7 2_665
Cs2 O2 Cs2 104.8(4) 7 2_665
Ge1 O2 Cs4 103.4(5) . 7
Co1 O2 Cs4 103.4(4) . 7
Cs7 O2 Cs4 77.9(15) 2_665 7
Cs3 O2 Cs4 25.5(5) 7 7
Cs3 O2 Cs4 105.3(6) 2_665 7
Cs1 O2 Cs4 90.1(4) 2_665 7
Cs1 O2 Cs4 41.4(4) 7 7
Cs2 O2 Cs4 12.2(4) 7 7
Cs2 O2 Cs4 116.4(5) 2_665 7
Ge1 O2 Cs4 103.3(5) . 8_645
Co1 O2 Cs4 97.3(4) . 8_645
Cs7 O2 Cs4 83.9(14) 2_665 8_645
Cs3 O2 Cs4 30.9(5) 7 8_645
Cs3 O2 Cs4 111.1(5) 2_665 8_645
Cs1 O2 Cs4 96.5(3) 2_665 8_645
Cs1 O2 Cs4 47.4(3) 7 8_645
Cs2 O2 Cs4 16.7(3) 7 8_645
Cs2 O2 Cs4 121.4(4) 2_665 8_645
Cs4 O2 Cs4 7.4(5) 7 8_645
Ge1 O2 Cs2 113.7(2) . 8_645
Co1 O2 Cs2 87.0(3) . 8_645
Cs7 O2 Cs2 82.2(14) 2_665 8_645
Cs3 O2 Cs2 30.3(5) 7 8_645
Cs3 O2 Cs2 108.0(4) 2_665 8_645
Cs1 O2 Cs2 95.40(15) 2_665 8_645
Cs1 O2 Cs2 46.91(15) 7 8_645
Cs2 O2 Cs2 17.5(3) 7 8_645
Cs2 O2 Cs2 116.07(17) 2_665 8_645
Cs4 O2 Cs2 16.4(3) 7 8_645
Cs4 O2 Cs2 11.8(4) 8_645 8_645
Ge1 O3 Ge1 122.9(3) . 2_655
Ge1 O3 Cs1 117.35(13) . 6_554
Ge1 O3 Cs1 109.84(12) 2_655 6_554
Ge1 O3 Cs1 109.84(12) . 5_544
Ge1 O3 Cs1 117.35(13) 2_655 5_544
Cs1 O3 Cs1 66.63(17) 6_554 5_544
Ge1 O3 Cs7 131.7(11) . 6_554
Ge1 O3 Cs7 99.1(11) 2_655 6_554
Cs1 O3 Cs7 14.7(11) 6_554 6_554
Cs1 O3 Cs7 61.9(11) 5_544 6_554
Ge1 O3 Cs7 99.1(11) . 5_544
Ge1 O3 Cs7 131.7(11) 2_655 5_544
Cs1 O3 Cs7 61.9(11) 6_554 5_544
Cs1 O3 Cs7 14.7(11) 5_544 5_544
Cs7 O3 Cs7 61(2) 6_554 5_544
Ge1 O3 Cs3 114.6(4) . 6_554
Ge1 O3 Cs3 103.0(4) 2_655 6_554
Cs1 O3 Cs3 14.6(4) 6_554 6_554
Cs1 O3 Cs3 81.2(4) 5_544 6_554
Cs7 O3 Cs3 23.6(11) 6_554 6_554
Cs7 O3 Cs3 76.2(12) 5_544 6_554
Ge1 O3 Cs3 103.0(4) . 5_544
Ge1 O3 Cs3 114.6(4) 2_655 5_544
Cs1 O3 Cs3 81.2(4) 6_554 5_544
Cs1 O3 Cs3 14.6(4) 5_544 5_544
Cs7 O3 Cs3 76.2(12) 6_554 5_544
Cs7 O3 Cs3 23.6(11) 5_544 5_544
Cs3 O3 Cs3 95.7(8) 6_554 5_544
Ge1 O3 Cs7 139.8(10) . 3
Ge1 O3 Cs7 94.5(10) 2_655 3
Cs1 O3 Cs7 52.0(11) 6_554 3
Cs1 O3 Cs7 31.1(10) 5_544 3
Cs7 O3 Cs7 40.7(12) 6_554 3
Cs7 O3 Cs7 40.7(12) 5_544 3
Cs3 O3 Cs7 64.2(11) 6_554 3
Cs3 O3 Cs7 41.8(11) 5_544 3
Ge1 O3 Cs7 94.5(10) . 4_655
Ge1 O3 Cs7 139.8(10) 2_655 4_655
Cs1 O3 Cs7 31.1(10) 6_554 4_655
Cs1 O3 Cs7 52.0(11) 5_544 4_655
Cs7 O3 Cs7 40.7(12) 6_554 4_655
Cs7 O3 Cs7 40.7(12) 5_544 4_655
Cs3 O3 Cs7 41.8(11) 6_554 4_655
Cs3 O3 Cs7 64.2(11) 5_544 4_655
Cs7 O3 Cs7 57(2) 3 4_655
Ge1 O3 Cs6 96.6(7) . 6_554
Ge1 O3 Cs6 83.9(6) 2_655 6_554
Cs1 O3 Cs6 56.2(4) 6_554 6_554
Cs1 O3 Cs6 122.8(4) 5_544 6_554
Cs7 O3 Cs6 62.7(12) 6_554 6_554
Cs7 O3 Cs6 116.4(11) 5_544 6_554
Cs3 O3 Cs6 41.6(5) 6_554 6_554
Cs3 O3 Cs6 137.3(6) 5_544 6_554
Cs7 O3 Cs6 102.2(12) 3 6_554
Cs7 O3 Cs6 76.9(12) 4_655 6_554
Ge1 O3 Cs6 83.9(6) . 5_544
Ge1 O3 Cs6 96.6(7) 2_655 5_544
Cs1 O3 Cs6 122.8(4) 6_554 5_544
Cs1 O3 Cs6 56.2(4) 5_544 5_544
Cs7 O3 Cs6 116.4(11) 6_554 5_544
Cs7 O3 Cs6 62.7(12) 5_544 5_544
Cs3 O3 Cs6 137.3(6) 6_554 5_544
Cs3 O3 Cs6 41.6(5) 5_544 5_544
Cs7 O3 Cs6 76.9(12) 3 5_544
Cs7 O3 Cs6 102.2(12) 4_655 5_544
Cs6 O3 Cs6 179.0(8) 6_554 5_544

loop_
_geom_bond_atom_site_label_1
_geom_bond_atom_site_label_2
_geom_bond_distance
_geom_bond_site_symmetry_2
Cs1 Cs7 0.83(6) .
Cs1 Cs3 0.88(2) .
Cs1 Cs2 1.647(12) .
Cs1 Cs7 1.81(6) 7_455
Cs1 Cs4 2.20(2) .
Cs1 Cs2 2.526(9) 2_665
Cs1 Cs4 2.526(17) 2_665
Cs1 Cs1 2.528(5) 7_455
Cs1 Cs1 2.528(5) 8
Cs1 Cs5 2.65(3) 2_665
Cs1 Cs5 2.86(3) .
Cs1 Cs7 2.93(6) 8
Cs2 Cs4 0.67(2) .
Cs2 Cs3 0.77(2) .
Cs2 Cs4 0.927(18) 2_665
Cs2 Cs2 0.98(2) 2_665
Cs2 Cs5 1.27(3) 2_665
Cs2 Cs5 1.38(3) .
Cs2 Cs3 1.66(3) 2_665
Cs2 Cs6 1.92(2) .
Cs2 Cs6 1.97(3) 2_665
Cs2 Cs7 2.03(6) .
Cs3 Cs4 1.37(3) .
Cs3 Cs7 1.38(6) .
Cs3 Cs4 1.67(3) 2_665
Cs3 Cs5 1.89(3) 2_665
Cs3 Cs5 2.06(3) .
Cs3 Cs3 2.26(4) 2_665
Cs3 Cs7 2.47(7) 7_455
Cs3 Cs6 2.48(3) .
Cs3 Cs6 2.60(4) 2_665
Cs4 Cs4 0.42(3) 2_665
Cs4 Cs5 0.62(2) 2_665
Cs4 Cs5 0.71(2) .
Cs4 Cs6 1.28(3) .
Cs4 Cs6 1.31(3) 2_665
Cs4 Cs6 2.01(4) 3_566
Cs4 Cs6 2.03(4) 4_656
Cs5 Cs5 0.30(6) 2_665
Cs5 Cs6 0.66(2) 2_665
Cs5 Cs6 0.71(3) .
Cs5 Cs6 1.40(5) 4_656
Cs5 Cs6 1.41(5) 3_566
Cs5 Cs5 2.06(6) 3_566
Cs5 Cs5 2.06(6) 4_656
Cs6 Cs6 0.28(7) 2_665
Cs6 Cs6 0.76(4) 4_656
Cs6 Cs6 0.76(4) 3_566
Cs7 Cs7 2.36(9) 8
Cs7 Cs7 2.36(9) 7_455
Cs7 O2 2.51(7) 2_665
Ge1 O2 1.706(4) .
Ge1 O1 1.742(4) 4_655
Ge1 O3 1.760(3) .
Ge1 O1 1.762(4) .
Co1 O2 1.948(4) .
Co1 O2 1.948(4) 2_655
Co1 O2 1.948(4) 7
Co1 O2 1.948(4) 8_545
